data_1535713
loop_
_publ_author_name
'Hwang Seong-Ju'
'Kanatzidis, M.'
'Iyer, R.G.'

_publ_section_title
;
 Quaternary selenostannates Na(2-x) Ga(2-x) Sn(1+x) Se6 and A Ga Sn Se4
 (A= K, Rb, and Cs) through rapid cooling of melts. Kinetics versus
 thermodynamics in the polymorphism of A Ga Sn Se4
;
_journal_name_full 'Journal of Solid State Chemistry'
_journal_page_first 3640
_journal_page_last 3649
_journal_volume 177
_journal_year 2004
_chemical_formula_sum 'Cs Ga1.048 Se4 Sn0.952'
_chemical_name_systematic 'Cs (Ga1.048 Sn0.952) Se4'
_space_group_IT_number 62
_symmetry_space_group_name_Hall '-P 2n 2a'
_symmetry_space_group_name_H-M 'P m c n'
_cell_angle_alpha 90
_cell_angle_beta 90
_cell_angle_gamma 90
_cell_formula_units_Z 8
_cell_length_a 7.6785
_cell_length_b 12.655
_cell_length_c 18.278
_cell_volume 1776.099
_citation_journal_id_ASTM JSSCBI
_cod_data_source_file HwangSeong-Ju_JSSCBI_2004_1600.cif
_cod_data_source_block Cs1Ga1.048Se4Sn0.952
_cod_original_sg_symbol_Hall '-P 2ac 2n (y,z,x)'
_cod_original_formula_sum 'Cs1 Ga1.048 Se4 Sn0.952'
_cod_database_code 1535713

loop_
_symmetry_equiv_pos_as_xyz
x,y,z
-x,y+1/2,-z+1/2
-x+1/2,-y+1/2,z+1/2
x+1/2,-y,-z
-x,-y,-z
x,-y-1/2,z-1/2
x-1/2,y-1/2,-z-1/2
-x-1/2,y,z

loop_
_atom_site_label
_atom_site_type_symbol
_atom_site_fract_x
_atom_site_fract_y
_atom_site_fract_z
_atom_site_occupancy
_atom_site_U_iso_or_equiv
Se6 Se-2 0.25 0.87668 0.05193 1 0.0
Se5 Se-2 0.25 0.6105 0.14196 1 0.0
Ga1 Ga+3 0.25 0.79996 0.17924 0.355 0.0
Se2 Se-2 0.25 0.63322 0.34388 1 0.0
Sn2 Sn+4 0.25 0.68703 0.01634 0.557 0.0
Ga3 Ga+3 -0.00465 0.74923 0.3474 0.649 0.0
Ga2 Ga+3 0.25 0.68703 0.01634 0.443 0.0
Sn1 Sn+4 0.25 0.79996 0.17924 0.645 0.0
Sn3 Sn+4 -0.00465 0.74923 0.3474 0.351 0.0
Se4 Se-2 -0.01794 0.86398 0.23889 1 0.0
Se1 Se-2 0.25 1.12531 0.15065 1 0.0
Cs2 Cs+1 -0.25 0.87843 0.05324 0.989 0.0
Cs1 Cs+1 0.25 0.43008 -0.15217 0.984 0.0
Se3 Se-2 0.01869 0.36762 0.04593 1 0.0
